data_1555521
loop_
_publ_author_name
'Qiao, Jin-Bao'
'Zhao, Yu-Ming'
'Gu, Peiming'

_publ_section_title
;
 Asymmetric Intramolecular Desymmetrization of meso-\a,\a'-Diazido
 Alcohols with Aryldiazoacetates: Assembly of Chiral C3 Fragments with
 Three Continuous Stereocenters.
;
_journal_issue 9
_journal_name_full 'Organic letters'
_journal_page_first 1984
_journal_page_last 1987
_journal_paper_doi 10.1021/acs.orglett.6b00570
_journal_volume 18
_journal_year 2016
_chemical_absolute_configuration ad
_chemical_formula_moiety 'C23 H16 F2 N4 O2'
_chemical_formula_sum 'C23 H16 F2 N4 O2'
_chemical_formula_weight 418.40
_space_group_crystal_system monoclinic
_space_group_IT_number 4
_space_group_name_Hall 'P 2yb'
_space_group_name_H-M_alt 'P 1 21 1'
_atom_sites_solution_hydrogens geom
_atom_sites_solution_primary direct
_atom_sites_solution_secondary difmap
_audit_creation_date 2015-11-10
_audit_creation_method
;
Olex2 1.2
(compiled 2014.11.28 svn.r3106 for OlexSys, GUI svn.r4959)
;
_cell_angle_alpha 90.00
_cell_angle_beta 113.529(9)
_cell_angle_gamma 90.00
_cell_formula_units_Z 2
_cell_length_a 7.8577(6)
_cell_length_b 14.9042(8)
_cell_length_c 9.3787(7)
_cell_measurement_reflns_used 1927
_cell_measurement_temperature 293(2)
_cell_measurement_theta_max 69.2550
_cell_measurement_theta_min 5.9220
_cell_volume 1007.05(14)
_computing_cell_refinement
;
CrysAlisPro, Agilent Technologies,
Version 1.171.37.35 (release 13-08-2014 CrysAlis171 .NET)
(compiled Aug 13 2014,18:06:01)
;
_computing_data_collection
;
CrysAlisPro, Agilent Technologies,
Version 1.171.37.35 (release 13-08-2014 CrysAlis171 .NET)
(compiled Aug 13 2014,18:06:01)
;
_computing_data_reduction
;
CrysAlisPro, Agilent Technologies,
Version 1.171.37.35 (release 13-08-2014 CrysAlis171 .NET)
(compiled Aug 13 2014,18:06:01)
;
_computing_molecular_graphics 'Olex2 (Dolomanov et al., 2009)'
_computing_publication_material 'Olex2 (Dolomanov et al., 2009)'
_computing_structure_refinement 'ShelXL (Sheldrick, 2008)'
_computing_structure_solution 'ShelXS (Sheldrick, 2008)'
_diffrn_ambient_temperature 293(2)
_diffrn_detector 'CCD plate'
_diffrn_detector_area_resol_mean 16.0733
_diffrn_detector_type Eos
_diffrn_measured_fraction_theta_full 0.971
_diffrn_measured_fraction_theta_max 0.971
_diffrn_measurement_details
;
#__ type_ start__ end____ width___ exp.time_
  1 omega  112.00  170.00   1.0000    1.0000
omega____ theta____ kappa____ phi______ frames
    -      108.0000  111.0000   30.0000 58

#__ type_ start__ end____ width___ exp.time_
  2 omega  141.00  169.00   1.0000    1.0000
omega____ theta____ kappa____ phi______ frames
    -      108.0000   63.0000  150.0000 28

#__ type_ start__ end____ width___ exp.time_
  3 omega   87.00  125.00   1.0000    1.0000
omega____ theta____ kappa____ phi______ frames
    -      108.0000   63.0000  150.0000 38

#__ type_ start__ end____ width___ exp.time_
  4 omega   88.00  130.00   1.0000    1.0000
omega____ theta____ kappa____ phi______ frames
    -      108.0000   77.0000   90.0000 42

#__ type_ start__ end____ width___ exp.time_
  5 omega   41.00  114.00   1.0000    1.0000
omega____ theta____ kappa____ phi______ frames
    -       54.0000   57.0000   90.0000 73

#__ type_ start__ end____ width___ exp.time_
  6 omega   38.00   97.00   1.0000    1.0000
omega____ theta____ kappa____ phi______ frames
    -      108.0000  -50.0000  150.0000 59

#__ type_ start__ end____ width___ exp.time_
  7 omega   43.00   68.00   1.0000    1.0000
omega____ theta____ kappa____ phi______ frames
    -      108.0000 -111.0000   30.0000 25

#__ type_ start__ end____ width___ exp.time_
  8 omega   87.00  113.00   1.0000    1.0000
omega____ theta____ kappa____ phi______ frames
    -      108.0000 -111.0000   30.0000 26

#__ type_ start__ end____ width___ exp.time_
  9 omega   79.00  127.00   1.0000    1.0000
omega____ theta____ kappa____ phi______ frames
    -      108.0000  -63.0000    0.0000 48

#__ type_ start__ end____ width___ exp.time_
 10 omega   49.00   96.00   1.0000    1.0000
omega____ theta____ kappa____ phi______ frames
    -      108.0000  -77.0000  -60.0000 47

#__ type_ start__ end____ width___ exp.time_
 11 omega   60.00   86.00   1.0000    1.0000
omega____ theta____ kappa____ phi______ frames
    -      108.0000  -38.0000 -150.0000 26

#__ type_ start__ end____ width___ exp.time_
 12 omega   24.00  110.00   1.0000    1.0000
omega____ theta____ kappa____ phi______ frames
    -       54.0000 -125.0000 -150.0000 86

#__ type_ start__ end____ width___ exp.time_
 13 omega   41.00   75.00   1.0000    1.0000
omega____ theta____ kappa____ phi______ frames
    -      108.0000  -63.0000    0.0000 34

#__ type_ start__ end____ width___ exp.time_
 14 omega   38.00   99.00   1.0000    1.0000
omega____ theta____ kappa____ phi______ frames
    -      108.0000  -50.0000   90.0000 61

#__ type_ start__ end____ width___ exp.time_
 15 omega   26.00   52.00   1.0000    1.0000
omega____ theta____ kappa____ phi______ frames
    -        0.0000   57.0000  -90.0000 26

#__ type_ start__ end____ width___ exp.time_
 16 omega   45.00   98.00   1.0000    1.0000
omega____ theta____ kappa____ phi______ frames
    -       54.0000   57.0000 -180.0000 53

#__ type_ start__ end____ width___ exp.time_
 17 omega   19.00   73.00   1.0000    1.0000
omega____ theta____ kappa____ phi______ frames
    -       54.0000  -57.0000 -150.0000 54

#__ type_ start__ end____ width___ exp.time_
 18 omega  -13.00   13.00   1.0000    1.0000
omega____ theta____ kappa____ phi______ frames
    -        0.0000  -77.0000  150.0000 26
;
_diffrn_measurement_device 'four-circle diffractometer'
_diffrn_measurement_device_type 'SuperNova, Dual, Cu at zero, Eos'
_diffrn_measurement_method '\w scans'
_diffrn_orient_matrix_UB_11 0.0666813000
_diffrn_orient_matrix_UB_12 -0.0965330000
_diffrn_orient_matrix_UB_13 -0.0061287000
_diffrn_orient_matrix_UB_21 -0.1898788000
_diffrn_orient_matrix_UB_22 -0.0229312000
_diffrn_orient_matrix_UB_23 -0.1299411000
_diffrn_orient_matrix_UB_31 0.0722652000
_diffrn_orient_matrix_UB_32 0.0288517000
_diffrn_orient_matrix_UB_33 -0.1234111000
_diffrn_radiation_monochromator mirror
_diffrn_radiation_probe x-ray
_diffrn_radiation_type CuK\a
_diffrn_radiation_wavelength 1.54184
_diffrn_reflns_av_R_equivalents 0.0179
_diffrn_reflns_av_unetI/netI 0.0305
_diffrn_reflns_limit_h_max 9
_diffrn_reflns_limit_h_min -5
_diffrn_reflns_limit_k_max 17
_diffrn_reflns_limit_k_min -17
_diffrn_reflns_limit_l_max 9
_diffrn_reflns_limit_l_min -11
_diffrn_reflns_number 3659
_diffrn_reflns_theta_full 69.90
_diffrn_reflns_theta_max 69.90
_diffrn_reflns_theta_min 5.94
_diffrn_source 'sealed X-ray tube'
_diffrn_source_type 'SuperNova (Cu) X-ray Source'
_exptl_absorpt_coefficient_mu 0.869
_exptl_absorpt_correction_T_max 1.00000
_exptl_absorpt_correction_T_min 0.95329
_exptl_absorpt_correction_type multi-scan
_exptl_absorpt_process_details
;
CrysAlisPro, Agilent Technologies,
Version 1.171.37.35 (release 13-08-2014 CrysAlis171 .NET)
(compiled Aug 13 2014,18:06:01)
Empirical absorption correction using spherical harmonics,
 implemented in SCALE3 ABSPACK scaling algorithm.
;
_exptl_crystal_colour 'clear dark yellow'
_exptl_crystal_colour_lustre clear
_exptl_crystal_colour_modifier dark
_exptl_crystal_colour_primary yellow
_exptl_crystal_density_diffrn 1.380
_exptl_crystal_density_method 'not measured'
_exptl_crystal_description block
_exptl_crystal_F_000 432
_exptl_crystal_size_max 0.2
_exptl_crystal_size_mid 0.18
_exptl_crystal_size_min 0.14
_refine_diff_density_max 0.116
_refine_diff_density_min -0.150
_refine_diff_density_rms 0.030
_refine_ls_abs_structure_details 'Flack H D (1983), Acta Cryst. A39, 876-881'
_refine_ls_abs_structure_Flack 0.01(16)
_refine_ls_extinction_method none
_refine_ls_goodness_of_fit_ref 1.046
_refine_ls_hydrogen_treatment constr
_refine_ls_matrix_type full
_refine_ls_number_parameters 280
_refine_ls_number_reflns 2839
_refine_ls_number_restraints 1
_refine_ls_restrained_S_all 1.046
_refine_ls_R_factor_all 0.0362
_refine_ls_R_factor_gt 0.0319
_refine_ls_shift/su_max 0.000
_refine_ls_shift/su_mean 0.000
_refine_ls_structure_factor_coef Fsqd
_refine_ls_weighting_details 'calc w=1/[\s^2^(Fo^2^)+(0.0397P)^2^+0.0537P] where P=(Fo^2^+2Fc^2^)/3'
_refine_ls_weighting_scheme calc
_refine_ls_wR_factor_gt 0.0763
_refine_ls_wR_factor_ref 0.0800
_reflns_number_gt 2587
_reflns_number_total 2839
_reflns_threshold_expression >2sigma(I)
_cod_data_source_file ol6b00570_si_002.cif
_cod_data_source_block gupm1111
_cod_original_cell_volume 1007.05(12)
_cod_database_code 1555521
_reflns_odcompleteness_completeness 99.58
_reflns_odcompleteness_iscentric 1
_reflns_odcompleteness_theta 66.97
_olex2_refinement_description
;
1. Fixed Uiso
 At 1.2 times of:
  All C(H) groups
2.a Ternary CH refined with riding coordinates:
 C1(H1), C2(H2), C17(H17)
2.b Aromatic/amide H refined with riding coordinates:
 C6(H6), C7(H7), C8(H8), C9(H9), C10(H10), C12(H12), C13(H13), C15(H15),
 C16(H16), C19(H19), C20(H20), C22(H22), C23(H23)
;
_olex2_date_sample_data_collection 2015-11-10
_olex2_submission_special_instructions 'No special instructions were received'

loop_
_space_group_symop_id
_space_group_symop_operation_xyz
1 'x, y, z'
2 '-x, y+1/2, -z'

loop_
_atom_site_label
_atom_site_type_symbol
_atom_site_fract_x
_atom_site_fract_y
_atom_site_fract_z
_atom_site_U_iso_or_equiv
_atom_site_adp_type
_atom_site_occupancy
_atom_site_calc_flag
_atom_site_refinement_flags_posn
F1 F 0.2581(2) 0.31066(14) -0.53787(15) 0.0869(5) Uani 1 d .
F2 F 0.2920(2) -0.08476(11) 0.4576(2) 0.0889(5) Uani 1 d .
O1 O 0.23409(18) 0.26440(9) 0.13029(16) 0.0437(3) Uani 1 d .
O2 O -0.04394(19) 0.32253(12) 0.05974(19) 0.0615(4) Uani 1 d .
N1 N 0.3620(2) 0.44272(11) 0.13684(18) 0.0453(4) Uani 1 d .
N2 N 0.7248(3) 0.22042(15) 0.2568(3) 0.0638(5) Uani 1 d .
N3 N 0.8304(3) 0.15775(17) 0.2623(3) 0.0721(6) Uani 1 d .
N4 N 0.9410(4) 0.1068(2) 0.2768(4) 0.1227(12) Uani 1 d .
C1 C 0.4587(3) 0.36606(13) 0.1044(2) 0.0425(4) Uani 1 d .
H1 H 0.5917 0.3798 0.1495 0.051 Uiso 1 calc R
C2 C 0.4296(3) 0.28448(13) 0.1906(2) 0.0412(4) Uani 1 d .
H2 H 0.4700 0.3004 0.3007 0.049 Uiso 1 calc R
C3 C 0.1211(3) 0.33393(14) 0.1132(2) 0.0428(4) Uani 1 d .
C4 C 0.2088(3) 0.42621(14) 0.1491(2) 0.0422(4) Uani 1 d .
C5 C 0.1055(3) 0.49844(15) 0.1867(2) 0.0457(5) Uani 1 d .
C6 C -0.0152(3) 0.48039(17) 0.2585(3) 0.0576(6) Uani 1 d .
H6 H -0.0377 0.4214 0.2782 0.069 Uiso 1 calc R
C7 C -0.1014(4) 0.5496(2) 0.3006(3) 0.0768(8) Uani 1 d .
H7 H -0.1815 0.5373 0.3491 0.092 Uiso 1 calc R
C8 C -0.0693(4) 0.6372(2) 0.2711(3) 0.0791(8) Uani 1 d .
H8 H -0.1272 0.6838 0.3005 0.095 Uiso 1 calc R
C9 C 0.0473(4) 0.65611(18) 0.1987(3) 0.0687(7) Uani 1 d .
H9 H 0.0672 0.7153 0.1779 0.082 Uiso 1 calc R
C10 C 0.1350(3) 0.58728(15) 0.1570(2) 0.0547(5) Uani 1 d .
H10 H 0.2148 0.6003 0.1085 0.066 Uiso 1 calc R
C11 C 0.4008(3) 0.35281(13) -0.0706(2) 0.0421(4) Uani 1 d .
C12 C 0.2387(3) 0.38809(16) -0.1801(3) 0.0533(5) Uani 1 d .
H12 H 0.1604 0.4212 -0.1476 0.064 Uiso 1 calc R
C13 C 0.1910(3) 0.37492(19) -0.3378(3) 0.0626(6) Uani 1 d .
H13 H 0.0824 0.3994 -0.4111 0.075 Uiso 1 calc R
C14 C 0.3060(3) 0.32550(17) -0.3828(2) 0.0568(6) Uani 1 d .
C15 C 0.4678(3) 0.28977(16) -0.2794(3) 0.0551(6) Uani 1 d .
H15 H 0.5442 0.2564 -0.3136 0.066 Uiso 1 calc R
C16 C 0.5158(3) 0.30421(16) -0.1223(2) 0.0489(5) Uani 1 d .
H16 H 0.6268 0.2810 -0.0504 0.059 Uiso 1 calc R
C17 C 0.5247(3) 0.19701(15) 0.1807(2) 0.0473(5) Uani 1 d .
H17 H 0.4935 0.1825 0.0712 0.057 Uiso 1 calc R
C18 C 0.4692(3) 0.11998(14) 0.2568(2) 0.0444(4) Uani 1 d .
C19 C 0.3502(3) 0.05472(15) 0.1663(2) 0.0530(5) Uani 1 d .
H19 H 0.3103 0.0574 0.0587 0.064 Uiso 1 calc R
C20 C 0.2893(3) -0.01416(16) 0.2317(3) 0.0601(6) Uani 1 d .
H20 H 0.2094 -0.0580 0.1702 0.072 Uiso 1 calc R
C21 C 0.3505(3) -0.01598(16) 0.3907(3) 0.0572(6) Uani 1 d .
C22 C 0.4695(3) 0.04563(18) 0.4850(3) 0.0584(6) Uani 1 d .
H22 H 0.5102 0.0416 0.5925 0.070 Uiso 1 calc R
C23 C 0.5286(3) 0.11451(17) 0.4173(2) 0.0529(5) Uani 1 d .
H23 H 0.6092 0.1578 0.4799 0.064 Uiso 1 calc R

loop_
_atom_site_aniso_label
_atom_site_aniso_U_11
_atom_site_aniso_U_22
_atom_site_aniso_U_33
_atom_site_aniso_U_23
_atom_site_aniso_U_13
_atom_site_aniso_U_12
F1 0.1090(12) 0.1164(13) 0.0444(7) 0.0100(8) 0.0402(8) 0.0280(11)
F2 0.0908(11) 0.0752(10) 0.1075(13) 0.0270(9) 0.0467(10) -0.0042(9)
O1 0.0416(6) 0.0418(7) 0.0470(7) 0.0015(6) 0.0169(6) 0.0002(6)
O2 0.0393(7) 0.0612(10) 0.0780(10) -0.0053(8) 0.0172(7) -0.0024(7)
N1 0.0484(9) 0.0432(9) 0.0449(8) -0.0036(7) 0.0191(7) -0.0010(8)
N2 0.0454(10) 0.0633(12) 0.0856(14) 0.0055(10) 0.0294(10) 0.0093(9)
N3 0.0570(12) 0.0818(15) 0.0822(15) 0.0112(12) 0.0329(11) 0.0179(12)
N4 0.0801(18) 0.115(3) 0.171(3) -0.001(2) 0.0489(19) 0.046(2)
C1 0.0381(9) 0.0435(11) 0.0453(10) -0.0037(8) 0.0160(8) -0.0008(8)
C2 0.0395(9) 0.0463(11) 0.0355(9) -0.0018(7) 0.0125(7) 0.0021(8)
C3 0.0428(10) 0.0453(11) 0.0405(9) 0.0019(8) 0.0169(8) 0.0024(9)
C4 0.0436(10) 0.0455(11) 0.0347(8) 0.0000(8) 0.0128(8) 0.0029(9)
C5 0.0465(10) 0.0509(12) 0.0367(9) 0.0019(8) 0.0133(8) 0.0086(9)
C6 0.0643(14) 0.0601(14) 0.0534(12) 0.0088(11) 0.0288(11) 0.0167(11)
C7 0.0820(18) 0.090(2) 0.0711(16) 0.0098(15) 0.0436(14) 0.0306(17)
C8 0.0868(19) 0.0703(19) 0.0780(17) -0.0037(14) 0.0304(15) 0.0347(15)
C9 0.0794(17) 0.0501(13) 0.0653(15) 0.0009(12) 0.0169(13) 0.0175(13)
C10 0.0617(13) 0.0483(12) 0.0493(11) 0.0057(9) 0.0171(10) 0.0064(10)
C11 0.0435(9) 0.0427(11) 0.0449(9) 0.0021(8) 0.0227(8) -0.0040(9)
C12 0.0584(12) 0.0599(13) 0.0488(11) 0.0110(10) 0.0288(9) 0.0169(11)
C13 0.0681(14) 0.0771(16) 0.0450(12) 0.0158(11) 0.0250(11) 0.0218(13)
C14 0.0722(13) 0.0628(14) 0.0430(10) 0.0072(10) 0.0308(10) 0.0027(12)
C15 0.0596(13) 0.0620(14) 0.0586(13) 0.0010(10) 0.0392(11) 0.0019(11)
C16 0.0422(10) 0.0569(12) 0.0522(11) 0.0037(10) 0.0238(9) 0.0007(9)
C17 0.0485(11) 0.0523(12) 0.0416(10) -0.0002(9) 0.0186(8) 0.0069(10)
C18 0.0437(10) 0.0445(11) 0.0430(10) 0.0010(9) 0.0154(8) 0.0097(9)
C19 0.0565(12) 0.0522(13) 0.0444(11) -0.0027(9) 0.0138(9) 0.0066(10)
C20 0.0562(13) 0.0473(12) 0.0686(14) -0.0057(11) 0.0165(11) 0.0008(10)
C21 0.0542(12) 0.0493(12) 0.0712(15) 0.0143(11) 0.0284(11) 0.0075(10)
C22 0.0601(13) 0.0656(14) 0.0470(11) 0.0098(11) 0.0187(10) 0.0060(12)
C23 0.0553(12) 0.0550(13) 0.0430(10) -0.0016(10) 0.0138(9) -0.0007(10)

loop_
_atom_type_symbol
_atom_type_description
_atom_type_scat_dispersion_real
_atom_type_scat_dispersion_imag
_atom_type_scat_source
C C 0.0181 0.0091 'International Tables Vol C Tables 4.2.6.8 and 6.1.1.4'
H H 0.0000 0.0000 'International Tables Vol C Tables 4.2.6.8 and 6.1.1.4'
F F 0.0727 0.0534 'International Tables Vol C Tables 4.2.6.8 and 6.1.1.4'
N N 0.0311 0.0180 'International Tables Vol C Tables 4.2.6.8 and 6.1.1.4'
O O 0.0492 0.0322 'International Tables Vol C Tables 4.2.6.8 and 6.1.1.4'

loop_
_geom_angle_atom_site_label_1
_geom_angle_atom_site_label_2
_geom_angle_atom_site_label_3
_geom_angle
C3 O1 C2 116.14(15)
C4 N1 C1 116.90(17)
N3 N2 C17 114.0(2)
N4 N3 N2 172.6(3)
N1 C1 H1 107.4
N1 C1 C2 108.07(14)
N1 C1 C11 111.40(16)
C2 C1 H1 107.4
C2 C1 C11 114.93(16)
C11 C1 H1 107.4
O1 C2 C1 108.62(15)
O1 C2 H2 108.1
O1 C2 C17 105.70(15)
C1 C2 H2 108.1
C17 C2 C1 117.89(15)
C17 C2 H2 108.1
O1 C3 C4 117.23(15)
O2 C3 O1 119.78(19)
O2 C3 C4 122.73(18)
N1 C4 C3 121.06(18)
N1 C4 C5 120.65(19)
C5 C4 C3 118.13(17)
C6 C5 C4 121.5(2)
C6 C5 C10 118.8(2)
C10 C5 C4 119.69(19)
C5 C6 H6 119.9
C7 C6 C5 120.2(2)
C7 C6 H6 119.9
C6 C7 H7 119.9
C6 C7 C8 120.1(3)
C8 C7 H7 119.9
C7 C8 H8 119.8
C9 C8 C7 120.5(3)
C9 C8 H8 119.8
C8 C9 H9 120.1
C8 C9 C10 119.8(3)
C10 C9 H9 120.1
C5 C10 H10 119.7
C9 C10 C5 120.6(2)
C9 C10 H10 119.7
C12 C11 C1 122.65(17)
C12 C11 C16 118.30(18)
C16 C11 C1 119.05(17)
C11 C12 H12 119.5
C11 C12 C13 121.04(19)
C13 C12 H12 119.5
C12 C13 H13 120.7
C14 C13 C12 118.6(2)
C14 C13 H13 120.7
C13 C14 F1 118.9(2)
C13 C14 C15 122.6(2)
C15 C14 F1 118.5(2)
C14 C15 H15 120.7
C14 C15 C16 118.54(19)
C16 C15 H15 120.7
C11 C16 H16 119.5
C15 C16 C11 120.95(19)
C15 C16 H16 119.5
N2 C17 C2 102.75(17)
N2 C17 H17 109.2
N2 C17 C18 113.76(17)
C2 C17 H17 109.2
C18 C17 C2 112.42(15)
C18 C17 H17 109.2
C19 C18 C17 119.93(18)
C19 C18 C23 118.5(2)
C23 C18 C17 121.52(19)
C18 C19 H19 119.3
C20 C19 C18 121.5(2)
C20 C19 H19 119.3
C19 C20 H20 121.1
C21 C20 C19 117.8(2)
C21 C20 H20 121.1
C20 C21 F2 118.4(2)
C22 C21 F2 118.4(2)
C22 C21 C20 123.2(2)
C21 C22 H22 120.9
C21 C22 C23 118.3(2)
C23 C22 H22 120.9
C18 C23 H23 119.6
C22 C23 C18 120.9(2)
C22 C23 H23 119.6

loop_
_geom_bond_atom_site_label_1
_geom_bond_atom_site_label_2
_geom_bond_distance
F1 C14 1.367(2)
F2 C21 1.374(3)
O1 C2 1.440(2)
O1 C3 1.332(2)
O2 C3 1.201(2)
N1 C1 1.470(3)
N1 C4 1.278(3)
N2 N3 1.237(3)
N2 C17 1.485(3)
N3 N4 1.121(3)
C1 H1 0.9800
C1 C2 1.527(3)
C1 C11 1.531(3)
C2 H2 0.9800
C2 C17 1.524(3)
C3 C4 1.515(3)
C4 C5 1.473(3)
C5 C6 1.391(3)
C5 C10 1.392(3)
C6 H6 0.9300
C6 C7 1.376(4)
C7 H7 0.9300
C7 C8 1.379(5)
C8 H8 0.9300
C8 C9 1.370(4)
C9 H9 0.9300
C9 C10 1.377(3)
C10 H10 0.9300
C11 C12 1.382(3)
C11 C16 1.389(3)
C12 H12 0.9300
C12 C13 1.387(3)
C13 H13 0.9300
C13 C14 1.358(3)
C14 C15 1.362(3)
C15 H15 0.9300
C15 C16 1.384(3)
C16 H16 0.9300
C17 H17 0.9800
C17 C18 1.505(3)
C18 C19 1.381(3)
C18 C23 1.389(3)
C19 H19 0.9300
C19 C20 1.376(3)
C20 H20 0.9300
C20 C21 1.372(3)
C21 C22 1.357(3)
C22 H22 0.9300
C22 C23 1.382(3)
C23 H23 0.9300

loop_
_geom_torsion_atom_site_label_1
_geom_torsion_atom_site_label_2
_geom_torsion_atom_site_label_3
_geom_torsion_atom_site_label_4
_geom_torsion
F1 C14 C15 C16 -179.6(2)
F2 C21 C22 C23 179.7(2)
O1 C2 C17 N2 -175.29(16)
O1 C2 C17 C18 -52.6(2)
O1 C3 C4 N1 26.4(3)
O1 C3 C4 C5 -158.28(15)
O2 C3 C4 N1 -147.72(19)
O2 C3 C4 C5 27.6(3)
N1 C1 C2 O1 62.59(18)
N1 C1 C2 C17 -177.32(15)
N1 C1 C11 C12 -19.7(3)
N1 C1 C11 C16 159.69(17)
N1 C4 C5 C6 -154.7(2)
N1 C4 C5 C10 22.2(3)
N2 C17 C18 C19 -137.7(2)
N2 C17 C18 C23 45.1(3)
N3 N2 C17 C2 179.8(2)
N3 N2 C17 C18 58.0(3)
C1 N1 C4 C3 -6.9(2)
C1 N1 C4 C5 177.92(16)
C1 C2 C17 N2 63.1(2)
C1 C2 C17 C18 -174.18(17)
C1 C11 C12 C13 179.8(2)
C1 C11 C16 C15 179.26(19)
C2 O1 C3 O2 178.08(17)
C2 O1 C3 C4 3.7(2)
C2 C1 C11 C12 103.7(2)
C2 C1 C11 C16 -77.0(2)
C2 C17 C18 C19 106.0(2)
C2 C17 C18 C23 -71.2(2)
C3 O1 C2 C1 -46.1(2)
C3 O1 C2 C17 -173.50(15)
C3 C4 C5 C6 30.0(3)
C3 C4 C5 C10 -153.14(19)
C4 N1 C1 C2 -35.9(2)
C4 N1 C1 C11 91.31(19)
C4 C5 C6 C7 176.1(2)
C4 C5 C10 C9 -176.56(19)
C5 C6 C7 C8 0.3(4)
C6 C5 C10 C9 0.4(3)
C6 C7 C8 C9 0.5(5)
C7 C8 C9 C10 -0.8(4)
C8 C9 C10 C5 0.4(4)
C10 C5 C6 C7 -0.7(3)
C11 C1 C2 O1 -62.5(2)
C11 C1 C2 C17 57.6(2)
C11 C12 C13 C14 0.8(4)
C12 C11 C16 C15 -1.4(3)
C12 C13 C14 F1 178.7(2)
C12 C13 C14 C15 -1.2(4)
C13 C14 C15 C16 0.3(4)
C14 C15 C16 C11 1.0(3)
C16 C11 C12 C13 0.5(3)
C17 N2 N3 N4 -173(2)
C17 C18 C19 C20 -176.7(2)
C17 C18 C23 C22 176.9(2)
C18 C19 C20 C21 0.2(3)
C19 C18 C23 C22 -0.3(3)
C19 C20 C21 F2 -179.5(2)
C19 C20 C21 C22 -1.2(3)
C20 C21 C22 C23 1.4(4)
C21 C22 C23 C18 -0.6(3)
C23 C18 C19 C20 0.5(3)
